data_7018095
loop_
_publ_author_name
'Li, Baiyan'
'Yang, Fen'
'Zhang, Yiming'
'Li, Guanghua'
'Zhou, Qi'
'Hua, Jia'
'Shi, Zhan'
'Feng, Shouhua'

_publ_section_title
;
 Design and construction of coordination polymers based on
 2,2'-dinitro-4,4'-biphenyldicarboxylate and semi-rigid N-donor ligands:
 diverse structures and magnetic properties.
;
_journal_issue 9
_journal_name_full 'Dalton transactions (Cambridge, England : 2003)'
_journal_page_first 2677
_journal_page_last 2684
_journal_paper_doi 10.1039/c1dt11654a
_journal_volume 41
_journal_year 2012
_chemical_formula_moiety 'C34 H24 Mn N6 O8'
_chemical_formula_sum 'C34 H24 Mn N6 O8'
_chemical_formula_weight 699.53
_chemical_melting_point ?
_chemical_name_systematic
;
?
;
_space_group_IT_number 14
_symmetry_cell_setting monoclinic
_symmetry_space_group_name_Hall '-P 2ybc'
_symmetry_space_group_name_H-M 'P 1 21/c 1'
_atom_sites_solution_hydrogens geom
_atom_sites_solution_primary direct
_atom_sites_solution_secondary difmap
_audit_creation_method SHELXL-97
_cell_angle_alpha 90.00
_cell_angle_beta 102.16(3)
_cell_angle_gamma 90.00
_cell_formula_units_Z 4
_cell_length_a 9.6753(19)
_cell_length_b 14.259(3)
_cell_length_c 22.739(5)
_cell_measurement_reflns_used 6957
_cell_measurement_temperature 293(2)
_cell_measurement_theta_max 27.45
_cell_measurement_theta_min 3.00
_cell_volume 3066.7(12)
_computing_cell_refinement 'Bruker SMART'
_computing_data_collection 'Bruker SMART'
_computing_data_reduction 'Bruker SAINT'
_computing_molecular_graphics SHELXP-97
_computing_publication_material SHELXTL
_computing_structure_refinement 'SHELXL-97 (Sheldrick, 1997)'
_computing_structure_solution 'SHELXS-97 (Sheldrick, 1990)'
_diffrn_ambient_temperature 293(2)
_diffrn_detector_area_resol_mean 9.00cm
_diffrn_measured_fraction_theta_full 0.991
_diffrn_measured_fraction_theta_max 0.991
_diffrn_measurement_device_type 'CCD area detector'
_diffrn_measurement_method 'phi and omega scans'
_diffrn_radiation_monochromator graphite
_diffrn_radiation_source 'fine-focus sealed tube'
_diffrn_radiation_type MoK\a
_diffrn_radiation_wavelength 0.71073
_diffrn_reflns_av_R_equivalents 0.0297
_diffrn_reflns_av_sigmaI/netI 0.0275
_diffrn_reflns_limit_h_max 12
_diffrn_reflns_limit_h_min -11
_diffrn_reflns_limit_k_max 17
_diffrn_reflns_limit_k_min -18
_diffrn_reflns_limit_l_max 29
_diffrn_reflns_limit_l_min -29
_diffrn_reflns_number 28496
_diffrn_reflns_theta_full 27.45
_diffrn_reflns_theta_max 27.45
_diffrn_reflns_theta_min 3.00
_diffrn_standards_decay_% none
_diffrn_standards_interval_count none
_diffrn_standards_interval_time none
_diffrn_standards_number none
_exptl_absorpt_coefficient_mu 0.496
_exptl_absorpt_correction_type none
_exptl_crystal_colour colourless
_exptl_crystal_density_diffrn 1.515
_exptl_crystal_density_meas ?
_exptl_crystal_density_method 'not measured'
_exptl_crystal_description block
_exptl_crystal_F_000 1436
_exptl_crystal_size_max 0.22
_exptl_crystal_size_mid 0.21
_exptl_crystal_size_min 0.20
_refine_diff_density_max 1.403
_refine_diff_density_min -0.659
_refine_diff_density_rms 0.064
_refine_ls_extinction_method none
_refine_ls_goodness_of_fit_ref 1.096
_refine_ls_hydrogen_treatment constr
_refine_ls_matrix_type full
_refine_ls_number_parameters 445
_refine_ls_number_reflns 6957
_refine_ls_number_restraints 24
_refine_ls_restrained_S_all 1.097
_refine_ls_R_factor_all 0.0660
_refine_ls_R_factor_gt 0.0514
_refine_ls_shift/su_max 0.000
_refine_ls_shift/su_mean 0.000
_refine_ls_structure_factor_coef Fsqd
_refine_ls_weighting_details 'calc w=1/[\s^2^(Fo^2^)+(0.0566P)^2^+3.6794P] where P=(Fo^2^+2Fc^2^)/3'
_refine_ls_weighting_scheme calc
_refine_ls_wR_factor_gt 0.1382
_refine_ls_wR_factor_ref 0.1454
_reflns_number_gt 5337
_reflns_number_total 6957
_reflns_threshold_expression >2sigma(I)
_cod_data_source_file c1dt11654a.txt
_cod_data_source_block compound-7
_cod_depositor_comments
;
The following automatic conversions were performed:

'_chemical_melting_point' value 'not measured' was changed to '?' -
the value is undefined or not given.

Automatic conversion script
Id: cif_fix_values 1715 2011-07-08 13:25:40Z adriana 

The following automatic conversions were performed:

'_exptl_crystal_density_meas' value 'none' was changed to '?' - the
value is perceived as not measured.

Automatic conversion script
Id: cif_fix_values 3008 2015-01-20 13:52:24Z robertas 
;
_cod_original_cell_volume 3066.7(11)
_cod_original_sg_symbol_H-M P2(1)/c
_cod_database_code 7018095

loop_
_symmetry_equiv_pos_as_xyz
'x, y, z'
'-x, y+1/2, -z+1/2'
'-x, -y, -z'
'x, -y-1/2, z-1/2'

loop_
_atom_site_label
_atom_site_type_symbol
_atom_site_fract_x
_atom_site_fract_y
_atom_site_fract_z
_atom_site_U_iso_or_equiv
_atom_site_adp_type
_atom_site_occupancy
_atom_site_symmetry_multiplicity
_atom_site_calc_flag
_atom_site_refinement_flags
_atom_site_disorder_assembly
_atom_site_disorder_group
Mn1 Mn 0.0000 1.0000 0.5000 0.02345(13) Uani 1 2 d S . .
Mn2 Mn -0.5000 1.0000 0.5000 0.02729(14) Uani 1 2 d S . .
O1 O -0.3402(2) 1.11246(12) 0.52609(9) 0.0374(4) Uani 1 1 d . . .
O2 O -0.1540(2) 1.11457(12) 0.48202(9) 0.0364(4) Uani 1 1 d . . .
O3 O -0.14816(19) 1.90850(12) 0.53358(8) 0.0337(4) Uani 1 1 d . . .
O4 O -0.35779(19) 1.89904(12) 0.46884(9) 0.0356(4) Uani 1 1 d . . .
O5 O -0.4264(3) 1.40611(15) 0.62552(10) 0.0549(6) Uani 1 1 d . . .
O6 O -0.4512(2) 1.52756(14) 0.56794(11) 0.0496(6) Uani 1 1 d . . .
O7 O -0.1826(6) 1.6212(5) 0.6645(3) 0.0720(8) Uani 0.50 1 d PU A 1
O7' O -0.1175(6) 1.6208(5) 0.6674(3) 0.0720(8) Uani 0.50 1 d PU A 2
O8 O -0.0215(7) 1.5153(5) 0.6222(3) 0.0720(8) Uani 0.50 1 d PU A 1
O8' O -0.0803(7) 1.5109(5) 0.6305(3) 0.0720(8) Uani 0.50 1 d PU A 2
N1 N -0.4031(3) 1.44928(15) 0.58236(11) 0.0371(5) Uani 1 1 d . . .
N2 N -0.1245(4) 1.58130(17) 0.62278(12) 0.0543(8) Uani 1 1 d . . .
N3 N -0.0849(2) 0.95270(15) 0.40619(10) 0.0332(5) Uani 1 1 d . . .
N4 N -0.2173(2) 0.95720(16) 0.31482(10) 0.0354(5) Uani 1 1 d . . .
N5 N -1.4365(2) 0.56132(16) 0.09247(11) 0.0379(5) Uani 1 1 d . . .
N6 N -1.3033(3) 0.57684(17) 0.18324(11) 0.0423(6) Uani 1 1 d . . .
C1 C -0.2296(3) 1.45674(17) 0.51575(12) 0.0317(5) Uani 1 1 d . A .
C2 C -0.3148(3) 1.40361(17) 0.54561(11) 0.0302(5) Uani 1 1 d . . .
C3 C -0.3225(3) 1.30659(16) 0.54229(11) 0.0291(5) Uani 1 1 d . . .
H3 H -0.3829 1.2740 0.5619 0.080 Uiso 1 1 calc . . .
C4 C -0.2394(2) 1.25838(16) 0.50947(11) 0.0261(5) Uani 1 1 d . . .
C5 C -0.1509(3) 1.30923(17) 0.48050(13) 0.0343(6) Uani 1 1 d . . .
H5 H -0.0924 1.2777 0.4594 0.080 Uiso 1 1 calc . . .
C6 C -0.1487(3) 1.40657(18) 0.48270(13) 0.0375(6) Uani 1 1 d . . .
H6 H -0.0916 1.4391 0.4615 0.080 Uiso 1 1 calc . . .
C7 C -0.2453(2) 1.15189(16) 0.50561(11) 0.0262(5) Uani 1 1 d . . .
C8 C -0.2253(3) 1.56155(17) 0.51401(12) 0.0320(5) Uani 1 1 d . . .
C9 C -0.1831(3) 1.62019(18) 0.56363(12) 0.0338(6) Uani 1 1 d . A .
C10 C -0.1895(3) 1.71689(17) 0.55974(12) 0.0328(6) Uani 1 1 d . . .
H10 H -0.1599 1.7534 0.5940 0.080 Uiso 1 1 calc . . .
C11 C -0.2401(3) 1.75903(17) 0.50481(11) 0.0288(5) Uani 1 1 d . A .
C12 C -0.2791(3) 1.70303(18) 0.45440(12) 0.0371(6) Uani 1 1 d . . .
H12 H -0.3123 1.7306 0.4170 0.080 Uiso 1 1 calc . . .
C13 C -0.2692(3) 1.60590(18) 0.45899(13) 0.0382(6) Uani 1 1 d . A .
H13 H -0.2927 1.5698 0.4243 0.080 Uiso 1 1 calc . . .
C14 C -0.2498(3) 1.86501(16) 0.50169(11) 0.0272(5) Uani 1 1 d . . .
C15 C -0.1985(3) 0.98915(18) 0.37146(12) 0.0334(6) Uani 1 1 d . . .
H15 H -0.2583 1.0317 0.3846 0.080 Uiso 1 1 calc . . .
C16 C -0.0289(3) 0.8938(2) 0.36935(14) 0.0463(7) Uani 1 1 d . . .
H16 H 0.0525 0.8580 0.3813 0.080 Uiso 1 1 calc . . .
C17 C -0.1098(4) 0.8958(2) 0.31309(14) 0.0489(8) Uani 1 1 d . . .
H17 H -0.0953 0.8621 0.2799 0.080 Uiso 1 1 calc . . .
C18 C -0.3349(3) 0.9805(2) 0.26546(13) 0.0421(7) Uani 1 1 d . . .
H18A H -0.3009 0.9827 0.2283 0.080 Uiso 1 1 calc . . .
H18B H -0.3700 1.0424 0.2723 0.080 Uiso 1 1 calc . . .
C19 C -0.4550(3) 0.91091(19) 0.25862(12) 0.0350(6) Uani 1 1 d . . .
C20 C -0.4761(3) 0.8568(2) 0.30624(13) 0.0480(8) Uani 1 1 d . . .
H20 H -0.4119 0.8600 0.3429 0.080 Uiso 1 1 calc . . .
C21 C -0.5917(4) 0.7977(2) 0.30001(14) 0.0488(8) Uani 1 1 d . . .
H21 H -0.6027 0.7610 0.3326 0.080 Uiso 1 1 calc . . .
C22 C -0.6919(3) 0.79148(18) 0.24646(12) 0.0345(6) Uani 1 1 d . . .
C23 C -0.6684(3) 0.8451(2) 0.19853(13) 0.0445(7) Uani 1 1 d . . .
H23 H -0.7322 0.8418 0.1618 0.080 Uiso 1 1 calc . . .
C24 C -0.5521(3) 0.9033(2) 0.20442(13) 0.0455(7) Uani 1 1 d . . .
H24 H -0.5386 0.9380 0.1715 0.080 Uiso 1 1 calc . . .
C25 C -0.8192(3) 0.73183(18) 0.24241(12) 0.0336(6) Uani 1 1 d . . .
C26 C -0.8882(3) 0.69035(19) 0.18852(12) 0.0369(6) Uani 1 1 d . . .
H26 H -0.8536 0.6997 0.1538 0.080 Uiso 1 1 calc . . .
C27 C -1.0074(3) 0.63546(19) 0.18612(13) 0.0391(6) Uani 1 1 d . . .
H27 H -1.0511 0.6078 0.1499 0.080 Uiso 1 1 calc . . .
C28 C -1.0625(3) 0.62119(19) 0.23694(13) 0.0376(6) Uani 1 1 d . . .
C29 C -0.9944(3) 0.6624(2) 0.29064(13) 0.0408(6) Uani 1 1 d . . .
H29 H -1.0298 0.6536 0.3252 0.080 Uiso 1 1 calc . . .
C30 C -0.8748(3) 0.7162(2) 0.29319(12) 0.0403(6) Uani 1 1 d . . .
H30 H -0.8304 0.7426 0.3297 0.080 Uiso 1 1 calc . . .
C31 C -1.1893(4) 0.5586(2) 0.23554(15) 0.0516(8) Uani 1 1 d . . .
H31A H -1.1602 0.4936 0.2348 0.080 Uiso 1 1 calc . . .
H31B H -1.2245 0.5683 0.2720 0.080 Uiso 1 1 calc . . .
C32 C -1.3352(3) 0.5241(2) 0.13347(14) 0.0414(7) Uani 1 1 d . . .
H32 H -1.2907 0.4677 0.1285 0.080 Uiso 1 1 calc . . .
C33 C -1.4704(3) 0.6431(2) 0.11781(16) 0.0516(8) Uani 1 1 d . . .
H33 H -1.5394 0.6853 0.0993 0.080 Uiso 1 1 calc . . .
C34 C -1.3892(4) 0.6537(3) 0.17343(16) 0.0565(9) Uani 1 1 d . . .
H34 H -1.3914 0.7033 0.1998 0.080 Uiso 1 1 calc . . .

loop_
_atom_site_aniso_label
_atom_site_aniso_U_11
_atom_site_aniso_U_22
_atom_site_aniso_U_33
_atom_site_aniso_U_23
_atom_site_aniso_U_13
_atom_site_aniso_U_12
Mn1 0.0242(3) 0.0162(2) 0.0296(3) -0.00315(18) 0.00479(19) -0.00051(18)
Mn2 0.0248(3) 0.0176(2) 0.0391(3) 0.0033(2) 0.0060(2) 0.00157(19)
O1 0.0353(10) 0.0213(9) 0.0573(12) -0.0010(8) 0.0137(9) -0.0046(7)
O2 0.0388(11) 0.0212(9) 0.0513(11) -0.0011(8) 0.0141(9) 0.0083(7)
O3 0.0331(10) 0.0233(9) 0.0441(11) 0.0007(7) 0.0070(8) -0.0070(7)
O4 0.0312(10) 0.0256(9) 0.0491(11) 0.0002(8) 0.0062(8) 0.0064(7)
O5 0.0841(17) 0.0435(12) 0.0471(13) 0.0047(10) 0.0368(12) 0.0109(11)
O6 0.0614(14) 0.0256(10) 0.0697(15) -0.0003(9) 0.0312(12) 0.0110(9)
O7 0.0731(10) 0.0721(9) 0.0705(9) 0.0022(5) 0.0141(5) 0.0011(5)
O7' 0.0731(10) 0.0721(9) 0.0705(9) 0.0022(5) 0.0141(5) 0.0011(5)
O8 0.0731(10) 0.0721(9) 0.0705(9) 0.0022(5) 0.0141(5) 0.0011(5)
O8' 0.0731(10) 0.0721(9) 0.0705(9) 0.0022(5) 0.0141(5) 0.0011(5)
N1 0.0488(14) 0.0245(11) 0.0415(13) -0.0037(9) 0.0175(11) 0.0026(10)
N2 0.092(2) 0.0242(12) 0.0411(14) 0.0025(10) 0.0014(14) -0.0057(13)
N3 0.0329(12) 0.0328(12) 0.0332(11) -0.0061(9) 0.0051(9) -0.0025(9)
N4 0.0313(12) 0.0387(13) 0.0337(12) -0.0020(9) 0.0014(9) -0.0036(9)
N5 0.0345(12) 0.0331(12) 0.0457(14) -0.0074(10) 0.0076(10) -0.0058(9)
N6 0.0385(13) 0.0412(14) 0.0451(14) -0.0051(10) 0.0037(11) -0.0105(11)
C1 0.0389(15) 0.0177(12) 0.0386(14) 0.0002(10) 0.0082(11) 0.0005(10)
C2 0.0377(14) 0.0208(11) 0.0335(13) -0.0008(9) 0.0111(11) 0.0044(10)
C3 0.0325(13) 0.0211(11) 0.0346(13) 0.0009(9) 0.0093(10) 0.0015(9)
C4 0.0243(12) 0.0188(11) 0.0341(13) -0.0012(9) 0.0040(9) 0.0016(9)
C5 0.0352(14) 0.0221(12) 0.0493(16) -0.0042(10) 0.0169(12) -0.0009(10)
C6 0.0413(16) 0.0243(13) 0.0518(17) -0.0003(11) 0.0207(13) -0.0038(11)
C7 0.0249(12) 0.0180(11) 0.0333(13) -0.0012(9) 0.0008(9) 0.0008(9)
C8 0.0391(15) 0.0184(11) 0.0392(14) 0.0000(10) 0.0099(11) -0.0002(10)
C9 0.0428(15) 0.0236(12) 0.0345(13) 0.0033(10) 0.0070(11) -0.0028(11)
C10 0.0417(15) 0.0223(12) 0.0347(13) -0.0028(10) 0.0088(11) -0.0038(10)
C11 0.0279(12) 0.0189(11) 0.0402(14) 0.0000(9) 0.0084(10) -0.0004(9)
C12 0.0472(17) 0.0246(13) 0.0372(14) 0.0036(10) 0.0034(12) -0.0017(11)
C13 0.0527(17) 0.0233(13) 0.0378(14) -0.0038(10) 0.0075(12) -0.0031(11)
C14 0.0278(12) 0.0186(11) 0.0374(13) 0.0006(9) 0.0119(10) -0.0005(9)
C15 0.0317(13) 0.0331(13) 0.0351(14) -0.0033(10) 0.0062(11) -0.0019(10)
C16 0.0433(17) 0.0517(18) 0.0409(16) -0.0121(13) 0.0021(13) 0.0140(14)
C17 0.0500(18) 0.058(2) 0.0362(15) -0.0135(13) 0.0034(13) 0.0120(15)
C18 0.0394(16) 0.0440(16) 0.0373(15) 0.0069(12) -0.0043(12) -0.0062(12)
C19 0.0331(14) 0.0356(14) 0.0337(14) 0.0000(11) 0.0013(11) -0.0008(11)
C20 0.0478(18) 0.0528(19) 0.0353(15) 0.0099(13) -0.0098(13) -0.0126(14)
C21 0.0485(18) 0.0526(19) 0.0385(16) 0.0150(13) -0.0062(13) -0.0136(14)
C22 0.0349(14) 0.0308(13) 0.0347(14) -0.0016(10) 0.0004(11) 0.0006(11)
C23 0.0428(16) 0.0562(19) 0.0297(14) 0.0023(12) -0.0034(12) -0.0084(14)
C24 0.0444(17) 0.0587(19) 0.0313(14) 0.0078(13) 0.0029(12) -0.0101(14)
C25 0.0331(14) 0.0285(13) 0.0361(14) -0.0001(10) 0.0006(11) 0.0029(10)
C26 0.0416(16) 0.0339(14) 0.0334(14) -0.0016(11) 0.0039(11) -0.0005(11)
C27 0.0443(16) 0.0328(14) 0.0359(14) -0.0041(11) -0.0015(12) -0.0022(12)
C28 0.0384(15) 0.0302(13) 0.0405(15) 0.0027(11) -0.0003(12) -0.0003(11)
C29 0.0441(16) 0.0407(16) 0.0365(15) -0.0002(12) 0.0057(12) -0.0020(12)
C30 0.0425(16) 0.0420(16) 0.0331(14) -0.0061(11) 0.0004(12) -0.0025(12)
C31 0.053(2) 0.0514(19) 0.0454(17) 0.0063(14) -0.0013(14) -0.0147(15)
C32 0.0427(16) 0.0328(14) 0.0470(17) -0.0060(12) 0.0058(13) -0.0055(12)
C33 0.0421(17) 0.0472(18) 0.060(2) -0.0180(15) -0.0013(14) 0.0067(14)
C34 0.052(2) 0.054(2) 0.060(2) -0.0246(16) 0.0026(16) 0.0050(16)

loop_
_atom_type_symbol
_atom_type_description
_atom_type_scat_dispersion_real
_atom_type_scat_dispersion_imag
_atom_type_scat_source
C C 0.0033 0.0016 'International Tables Vol C Tables 4.2.6.8 and 6.1.1.4'
H H 0.0000 0.0000 'International Tables Vol C Tables 4.2.6.8 and 6.1.1.4'
N N 0.0061 0.0033 'International Tables Vol C Tables 4.2.6.8 and 6.1.1.4'
O O 0.0106 0.0060 'International Tables Vol C Tables 4.2.6.8 and 6.1.1.4'
Mn Mn 0.3368 0.7283 'International Tables Vol C Tables 4.2.6.8 and 6.1.1.4'

loop_
_geom_angle_atom_site_label_1
_geom_angle_atom_site_label_2
_geom_angle_atom_site_label_3
_geom_angle
_geom_angle_site_symmetry_1
_geom_angle_site_symmetry_3
O2 Mn1 O2 180.000(1) . 3_576
O2 Mn1 O3 92.29(7) . 1_545
O2 Mn1 O3 87.71(7) 3_576 1_545
O2 Mn1 O3 87.71(7) . 3_586
O2 Mn1 O3 92.29(7) 3_576 3_586
O3 Mn1 O3 180.0 1_545 3_586
O2 Mn1 N3 92.99(8) . 3_576
O2 Mn1 N3 87.01(8) 3_576 3_576
O3 Mn1 N3 89.01(8) 1_545 3_576
O3 Mn1 N3 90.99(8) 3_586 3_576
O2 Mn1 N3 87.01(8) . .
O2 Mn1 N3 92.99(8) 3_576 .
O3 Mn1 N3 90.99(8) 1_545 .
O3 Mn1 N3 89.01(8) 3_586 .
N3 Mn1 N3 180.000(1) 3_576 .
O4 Mn2 O4 180.00(9) 3_486 1_545
O4 Mn2 O1 96.36(7) 3_486 3_476
O4 Mn2 O1 83.64(7) 1_545 3_476
O4 Mn2 O1 83.64(7) 3_486 .
O4 Mn2 O1 96.36(7) 1_545 .
O1 Mn2 O1 180.000(1) 3_476 .
O4 Mn2 N5 91.12(8) 3_486 4_676
O4 Mn2 N5 88.88(8) 1_545 4_676
O1 Mn2 N5 90.39(8) 3_476 4_676
O1 Mn2 N5 89.61(8) . 4_676
O4 Mn2 N5 88.88(8) 3_486 2_355
O4 Mn2 N5 91.12(8) 1_545 2_355
O1 Mn2 N5 89.61(8) 3_476 2_355
O1 Mn2 N5 90.39(8) . 2_355
N5 Mn2 N5 180.000(1) 4_676 2_355
C7 O1 Mn2 138.74(17) . .
C7 O2 Mn1 138.98(17) . .
C14 O3 Mn1 125.65(16) . 1_565
C14 O4 Mn2 124.15(17) . 1_565
O5 N1 O6 123.4(2) . .
O5 N1 C2 117.6(2) . .
O6 N1 C2 119.0(2) . .
O8' N2 O7' 111.1(5) . .
O8' N2 O7 119.3(5) . .
O7' N2 O7 27.8(4) . .
O8' N2 O8 27.2(4) . .
O7' N2 O8 115.9(5) . .
O7 N2 O8 135.9(4) . .
O8' N2 C9 124.3(4) . .
O7' N2 C9 124.6(4) . .
O7 N2 C9 110.9(4) . .
O8 N2 C9 113.2(4) . .
C15 N3 C16 105.2(2) . .
C15 N3 Mn1 123.25(18) . .
C16 N3 Mn1 131.03(19) . .
C15 N4 C17 107.2(2) . .
C15 N4 C18 126.0(2) . .
C17 N4 C18 126.8(2) . .
C32 N5 C33 104.7(2) . .
C32 N5 Mn2 121.61(19) . 2_345
C33 N5 Mn2 133.2(2) . 2_345
C32 N6 C34 106.8(3) . .
C32 N6 C31 125.9(3) . .
C34 N6 C31 127.1(3) . .
C6 C1 C2 116.1(2) . .
C6 C1 C8 118.5(2) . .
C2 C1 C8 125.3(2) . .
C3 C2 C1 123.0(2) . .
C3 C2 N1 116.3(2) . .
C1 C2 N1 120.7(2) . .
C2 C3 C4 119.5(2) . .
C2 C3 H3 120.2 . .
C4 C3 H3 120.2 . .
C3 C4 C5 118.7(2) . .
C3 C4 C7 120.4(2) . .
C5 C4 C7 120.9(2) . .
C6 C5 C4 120.7(2) . .
C6 C5 H5 119.7 . .
C4 C5 H5 119.7 . .
C5 C6 C1 121.8(2) . .
C5 C6 H6 119.1 . .
C1 C6 H6 119.1 . .
O2 C7 O1 127.8(2) . .
O2 C7 C4 115.4(2) . .
O1 C7 C4 116.8(2) . .
C13 C8 C9 116.0(2) . .
C13 C8 C1 118.3(2) . .
C9 C8 C1 125.6(2) . .
C10 C9 C8 123.0(2) . .
C10 C9 N2 116.3(2) . .
C8 C9 N2 120.7(2) . .
C11 C10 C9 119.7(2) . .
C11 C10 H10 120.2 . .
C9 C10 H10 120.2 . .
C10 C11 C12 118.8(2) . .
C10 C11 C14 118.9(2) . .
C12 C11 C14 122.3(2) . .
C11 C12 C13 120.7(2) . .
C11 C12 H12 119.7 . .
C13 C12 H12 119.7 . .
C8 C13 C12 121.7(2) . .
C8 C13 H13 119.2 . .
C12 C13 H13 119.2 . .
O4 C14 O3 127.5(2) . .
O4 C14 C11 116.9(2) . .
O3 C14 C11 115.6(2) . .
N3 C15 N4 111.6(2) . .
N3 C15 H15 124.2 . .
N4 C15 H15 124.2 . .
C17 C16 N3 109.9(3) . .
C17 C16 H16 125.1 . .
N3 C16 H16 125.1 . .
C16 C17 N4 106.2(3) . .
C16 C17 H17 126.9 . .
N4 C17 H17 126.9 . .
N4 C18 C19 112.8(2) . .
N4 C18 H18A 109.0 . .
C19 C18 H18A 109.0 . .
N4 C18 H18B 109.0 . .
C19 C18 H18B 109.0 . .
H18A C18 H18B 107.8 . .
C20 C19 C24 118.0(3) . .
C20 C19 C18 121.6(2) . .
C24 C19 C18 120.3(3) . .
C19 C20 C21 120.7(3) . .
C19 C20 H20 119.7 . .
C21 C20 H20 119.7 . .
C20 C21 C22 121.9(3) . .
C20 C21 H21 119.1 . .
C22 C21 H21 119.1 . .
C23 C22 C21 117.0(3) . .
C23 C22 C25 122.5(2) . .
C21 C22 C25 120.5(3) . .
C24 C23 C22 121.3(3) . .
C24 C23 H23 119.4 . .
C22 C23 H23 119.4 . .
C23 C24 C19 121.2(3) . .
C23 C24 H24 119.4 . .
C19 C24 H24 119.4 . .
C30 C25 C26 117.6(3) . .
C30 C25 C22 120.1(2) . .
C26 C25 C22 122.3(3) . .
C27 C26 C25 120.9(3) . .
C27 C26 H26 119.5 . .
C25 C26 H26 119.5 . .
C28 C27 C26 120.9(3) . .
C28 C27 H27 119.6 . .
C26 C27 H27 119.6 . .
C27 C28 C29 118.4(3) . .
C27 C28 C31 121.5(3) . .
C29 C28 C31 120.0(3) . .
C30 C29 C28 120.7(3) . .
C30 C29 H29 119.7 . .
C28 C29 H29 119.7 . .
C29 C30 C25 121.5(3) . .
C29 C30 H30 119.3 . .
C25 C30 H30 119.3 . .
N6 C31 C28 112.4(3) . .
N6 C31 H31A 109.1 . .
C28 C31 H31A 109.1 . .
N6 C31 H31B 109.1 . .
C28 C31 H31B 109.1 . .
H31A C31 H31B 107.9 . .
N5 C32 N6 112.1(3) . .
N5 C32 H32 123.9 . .
N6 C32 H32 123.9 . .
C34 C33 N5 110.2(3) . .
C34 C33 H33 124.9 . .
N5 C33 H33 124.9 . .
C33 C34 N6 106.1(3) . .
C33 C34 H34 126.9 . .
N6 C34 H34 126.9 . .

loop_
_geom_bond_atom_site_label_1
_geom_bond_atom_site_label_2
_geom_bond_distance
_geom_bond_site_symmetry_2
Mn1 O2 2.1906(18) .
Mn1 O2 2.1906(18) 3_576
Mn1 O3 2.1912(18) 1_545
Mn1 O3 2.1912(18) 3_586
Mn1 N3 2.223(2) 3_576
Mn1 N3 2.223(2) .
Mn2 O4 2.2086(18) 3_486
Mn2 O4 2.2086(18) 1_545
Mn2 O1 2.2196(18) 3_476
Mn2 O1 2.2196(18) .
Mn2 N5 2.240(2) 4_676
Mn2 N5 2.240(2) 2_355
O1 C7 1.247(3) .
O2 C7 1.246(3) .
O3 C14 1.256(3) .
O3 Mn1 2.1912(18) 1_565
O4 C14 1.248(3) .
O4 Mn2 2.2086(18) 1_565
O5 N1 1.219(3) .
O6 N1 1.227(3) .
O7 N2 1.329(7) .
O7' N2 1.149(7) .
O8 N2 1.372(7) .
O8' N2 1.090(7) .
N1 C2 1.467(3) .
N2 C9 1.455(4) .
N3 C15 1.318(3) .
N3 C16 1.375(4) .
N4 C15 1.342(3) .
N4 C17 1.366(4) .
N4 C18 1.458(3) .
N5 C32 1.314(4) .
N5 C33 1.371(4) .
N5 Mn2 2.240(2) 2_345
N6 C32 1.340(4) .
N6 C34 1.365(4) .
N6 C31 1.465(4) .
C1 C6 1.392(4) .
C1 C2 1.397(4) .
C1 C8 1.496(3) .
C2 C3 1.387(3) .
C3 C4 1.389(3) .
C3 H3 0.9300 .
C4 C5 1.390(4) .
C4 C7 1.521(3) .
C5 C6 1.389(4) .
C5 H5 0.9300 .
C6 H6 0.9300 .
C8 C13 1.386(4) .
C8 C9 1.395(4) .
C9 C10 1.382(4) .
C10 C11 1.380(4) .
C10 H10 0.9300 .
C11 C12 1.383(4) .
C11 C14 1.515(3) .
C12 C13 1.391(4) .
C12 H12 0.9300 .
C13 H13 0.9300 .
C15 H15 0.9300 .
C16 C17 1.352(4) .
C16 H16 0.9300 .
C17 H17 0.9300 .
C18 C19 1.511(4) .
C18 H18A 0.9700 .
C18 H18B 0.9700 .
C19 C20 1.380(4) .
C19 C24 1.388(4) .
C20 C21 1.384(4) .
C20 H20 0.9300 .
C21 C22 1.390(4) .
C21 H21 0.9300 .
C22 C23 1.389(4) .
C22 C25 1.484(4) .
C23 C24 1.382(4) .
C23 H23 0.9300 .
C24 H24 0.9300 .
C25 C30 1.391(4) .
C25 C26 1.397(4) .
C26 C27 1.386(4) .
C26 H26 0.9300 .
C27 C28 1.386(4) .
C27 H27 0.9300 .
C28 C29 1.390(4) .
C28 C31 1.512(4) .
C29 C30 1.380(4) .
C29 H29 0.9300 .
C30 H30 0.9300 .
C31 H31A 0.9700 .
C31 H31B 0.9700 .
C32 H32 0.9300 .
C33 C34 1.349(5) .
C33 H33 0.9300 .
C34 H34 0.9300 .
